data_2007076
loop_
_publ_author_name
'Lalancette, Roger A.'
'Thompson, Hugh W.'
'Brunskill, Andrew P. J.'

_publ_section_title
;
 (+)-3-Oxo-23,24-dinor-5\a-cholan-22-oic Acid: Hydrogen-Bonding
 Patterns in a Steroidal Keto Acid and its Monohydrate
;
_journal_issue 3
_journal_name_full 'Acta Crystallographica Section C'
_journal_page_first 421
_journal_page_last 424
_journal_paper_doi 10.1107/S0108270197016296
_journal_volume 54
_journal_year 1998
_chemical_formula_analytical 'C22 H34 O3'
_chemical_formula_moiety 'C22 H34 O3'
_chemical_formula_structural 'C22 H34 O3'
_chemical_formula_sum 'C22 H34 O3'
_chemical_formula_weight 346.49
_chemical_melting_point 526
_chemical_name_common
;
22,23-Bisnor-5\a-cholanic acid-3-one
;
_chemical_name_systematic
;
(+)-22,23-Bisnor-3-oxo-5\a-cholanic Acid
;
_space_group_IT_number 5
_symmetry_cell_setting monoclinic
_symmetry_space_group_name_Hall 'C 2y'
_symmetry_space_group_name_H-M 'C 1 2 1'
_audit_creation_method SHELXTL/PC
_cell_angle_alpha 90.00
_cell_angle_beta 93.380(10)
_cell_angle_gamma 90.00
_cell_formula_units_Z 4
_cell_length_a 12.433(2)
_cell_length_b 6.6290(10)
_cell_length_c 24.559(4)
_cell_measurement_reflns_used 28
_cell_measurement_temperature 293(2)
_cell_measurement_theta_max 12.20
_cell_measurement_theta_min 3.24
_cell_volume 2020.6(6)
_computing_cell_refinement XSCANS
_computing_data_collection 'XSCANS (Fait, 1991)'
_computing_data_reduction XSCANS
_computing_molecular_graphics SHELXTL/PC
_computing_publication_material SHELXTL/PC
_computing_structure_refinement SHELXTL/PC
_computing_structure_solution 'SHELXTL/PC (Sheldrick, 1994)'
_diffrn_ambient_temperature 293(2)
_diffrn_measurement_device 'Siemens P4'
_diffrn_measurement_method '2\q/\q scans'
_diffrn_radiation_monochromator graphite
_diffrn_radiation_source 'normal-focus sealed tube'
_diffrn_radiation_type MoK\a
_diffrn_radiation_wavelength 0.71073
_diffrn_reflns_av_R_equivalents 0.042
_diffrn_reflns_av_sigmaI/netI 0.121
_diffrn_reflns_limit_h_max 14
_diffrn_reflns_limit_h_min -14
_diffrn_reflns_limit_k_max 7
_diffrn_reflns_limit_k_min -7
_diffrn_reflns_limit_l_max 29
_diffrn_reflns_limit_l_min -29
_diffrn_reflns_number 4058
_diffrn_reflns_theta_max 25.05
_diffrn_reflns_theta_min 1.66
_diffrn_standards_decay_% 1.4
_diffrn_standards_interval_count 97
_diffrn_standards_number 3
_exptl_absorpt_coefficient_mu 0.074
_exptl_absorpt_correction_T_max 0.987
_exptl_absorpt_correction_T_min 0.981
_exptl_absorpt_correction_type 'Face-indexed numerical'
_exptl_crystal_colour colorless
_exptl_crystal_density_diffrn 1.143
_exptl_crystal_density_meas 1.140(10)
_exptl_crystal_density_method 'flotation in hexane/CCl~4~'
_exptl_crystal_description columnar
_exptl_crystal_F_000 760
_exptl_crystal_size_max 0.56
_exptl_crystal_size_mid 0.26
_exptl_crystal_size_min 0.18
_refine_diff_density_max 0.128
_refine_diff_density_min -0.121
_refine_ls_abs_structure_details 'Flack (1983)'
_refine_ls_abs_structure_Flack -1(3)
_refine_ls_extinction_coef 0.0020(4)
_refine_ls_extinction_method SHELXL93
_refine_ls_goodness_of_fit_all 1.05
_refine_ls_goodness_of_fit_obs 1.22
_refine_ls_hydrogen_treatment 'H atoms: see below'
_refine_ls_matrix_type full
_refine_ls_number_parameters 236
_refine_ls_number_reflns 3568
_refine_ls_number_restraints 1
_refine_ls_restrained_S_all 1.12
_refine_ls_restrained_S_obs 1.22
_refine_ls_R_factor_all 0.188
_refine_ls_R_factor_obs .073
_refine_ls_shift/esd_max 0.00
_refine_ls_shift/esd_mean 0.00
_refine_ls_structure_factor_coef Fsqd
_refine_ls_weighting_details 'w = 1/[\s^2^(Fo^2^)+(0.0309P)^2^+0.5593P] where P = (Fo^2^+2Fc^2^)/3'
_refine_ls_weighting_scheme calc
_refine_ls_wR_factor_all 0.156
_refine_ls_wR_factor_obs .109
_reflns_number_observed 1590
_reflns_number_total 3575
_reflns_observed_criterion >4sigma(F)
_cod_data_source_file fg1381.cif
_cod_data_source_block I
_cod_depositor_comments
;
The following automatic conversions were performed:
'_symmetry_cell_setting' value 'Monoclinic' changed to 'monoclinic'
according to '/home/saulius/struct/CIF-dictionaries/cif_core.dic'
dictionary named 'cif_core.dic' version 2.4.1 from
2010-06-29.

'_geom_bond_publ_flag' value 'Y' changed to 'y' according to
'/home/saulius/struct/CIF-dictionaries/cif_core.dic' dictionary named
'cif_core.dic' version 2.4.1 from 2010-06-29 (4 times).

Automatic conversion script
Id: cif_fix_enum 1527 2010-12-29 10:47:43Z saulius 

The following automatic conversions were performed:

'_chemical_melting_point' value '526K' was changed to '526' - the
value should be numeric and without a unit designator.

Automatic conversion script
Id: cif_fix_values 1646 2011-03-28 12:23:43Z adriana 

The following automatic conversions were performed:

'_chemical_melting_point' value '526K' was changed to '526' - the
value should be numeric and without a unit
designator.

'_symmetry_cell_setting' value 'Monoclinic' changed to
'monoclinic' according to
/home/saulius/struct/CIF-dictionaries/cif_core.dic dictionary named
'cif_core.dic' version 2.4.1 from 2010-06-29.

Automatic conversion script
Id: cif_fix_values 1715 2011-07-08 13:25:40Z adriana 

The following automatic conversions were performed:

'_refine_ls_weighting_scheme' value 'calc w =
1/[\s^2^(Fo^2^)+(0.0309P)^2^+0.5593P] where P = (Fo^2^+2Fc^2^)/3' was
changed to 'calc'. New tag '_refine_ls_weighting_details' was
created. The value of the new tag was set to 'w =
1/[\s^2^(Fo^2^)+(0.0309P)^2^+0.5593P] where P = (Fo^2^+2Fc^2^)/3'.

Automatic conversion script
Id: cif_fix_values 3143 2015-03-26 13:38:13Z robertas 
;
_cod_original_sg_symbol_H-M 'C 2'
_cod_database_code 2007076

loop_
_symmetry_equiv_pos_as_xyz
'x, y, z'
'-x, y, -z'
'x+1/2, y+1/2, z'
'-x+1/2, y+1/2, -z'

loop_
_atom_site_aniso_label
_atom_site_aniso_U_11
_atom_site_aniso_U_22
_atom_site_aniso_U_33
_atom_site_aniso_U_12
_atom_site_aniso_U_13
_atom_site_aniso_U_23
O1 .152(4) .086(3) .044(2) -.002(3) -.004(2) .004(3)
O2 .199(4) .055(2) .066(2) -.010(3) .069(3) -.004(2)
O3 .253(6) .055(3) .074(3) .001(4) .072(3) .007(3)
C1 .073(4) .082(5) .042(3) .006(3) .010(3) .006(3)
C2 .083(5) .099(5) .049(3) -.001(4) .013(3) .009(3)
C3 .118(6) .057(4) .051(4) -.008(4) -.009(4) .006(3)
C4 .078(5) .084(5) .063(4) -.021(4) -.015(4) .000(4)
C5 .076(5) .059(4) .047(3) -.016(3) -.010(3) -.001(3)
C6 .060(4) .117(6) .070(4) -.020(4) -.014(3) .009(4)
C7 .069(5) .123(6) .066(4) -.028(4) .003(3) .007(4)
C8 .053(4) .072(4) .054(3) -.012(3) .002(3) .001(3)
C9 .057(4) .053(4) .040(3) -.012(3) .000(3) -.004(2)
C10 .045(4) .059(4) .042(3) .000(3) .003(3) -.007(3)
C11 .053(4) .097(4) .045(3) -.006(3) .003(3) .014(3)
C12 .071(4) .078(4) .046(3) .001(3) .007(3) .014(3)
C13 .065(4) .055(3) .036(3) -.014(3) .010(3) -.005(3)
C14 .066(4) .066(4) .050(3) -.024(3) .009(3) -.001(3)
C15 .078(5) .135(6) .066(4) -.034(5) .009(4) .018(4)
C16 .091(5) .117(6) .077(4) -.039(5) .012(4) .027(4)
C17 .093(5) .048(3) .044(3) -.028(3) .008(3) -.005(3)
C18 .114(5) .055(4) .053(3) -.022(4) .011(3) -.002(3)
C19 .084(5) .057(4) .051(3) -.022(3) -.005(3) -.003(3)
C20 .096(5) .057(4) .048(3) -.017(4) .009(3) -.005(3)
C21 .125(7) .151(7) .052(4) -.019(6) -.005(4) .026(4)
C22 .126(6) .052(4) .042(3) -.022(4) .016(3) -.010(3)

loop_
_atom_site_label
_atom_site_fract_x
_atom_site_fract_y
_atom_site_fract_z
_atom_site_U_iso_or_equiv
_atom_site_thermal_displace_type
_atom_site_calc_flag
_atom_site_refinement_flags
_atom_site_occupancy
_atom_site_disorder_group
_atom_site_type_symbol
O1 .2417(4) .6178(6) -.02824(15) .0943(14) Uani d . 1 . O
O2 .2549(4) .1306(6) .4972(2) .104(2) Uani d . 1 . O
O3 .3257(4) -.0853(7) .4442(2) .125(2) Uani d . 1 . O
H3 .2989(15) -.181(5) .4725(15) .080 Uiso calc R 1 . H
C1 .3655(4) .5407(8) .1068(2) .065(2) Uani d . 1 . C
C2 .3575(4) .6472(10) .0512(2) .077(2) Uani d . 1 . C
C3 .2495(6) .6302(9) .0215(2) .076(2) Uani d . 1 . C
C4 .1532(4) .6427(10) .0546(2) .076(2) Uani d . 1 . C
C5 .1660(4) .5286(8) .1092(2) .061(2) Uani d . 1 . C
C6 .0665(4) .5512(10) .1411(2) .083(2) Uani d . 1 . C
C7 .0765(4) .4269(11) .1935(2) .086(2) Uani d . 1 . C
C8 .1785(4) .4735(9) .2283(2) .060(2) Uani d . 1 . C
C9 .2785(4) .4531(8) .1948(2) .0499(14) Uani d . 1 . C
C10 .2710(4) .5886(8) .1425(2) .0487(13) Uani d . 1 . C
C11 .3827(4) .4808(9) .2305(2) .065(2) Uani d . 1 . C
C12 .3887(4) .3498(9) .2825(2) .065(2) Uani d . 1 . C
C13 .2913(4) .3818(8) .3159(2) .0518(14) Uani d . 1 . C
C14 .1915(4) .3362(8) .2782(2) .060(2) Uani d . 1 . C
C15 .0998(4) .3267(11) .3168(2) .093(2) Uani d . 1 . C
C16 .1522(5) .2329(11) .3691(2) .095(2) Uani d . 1 . C
C17 .2745(5) .2253(8) .3625(2) .061(2) Uani d . 1 . C
C18 .2913(4) .5964(9) .3390(2) .074(2) Uani d . 1 . C
C19 .2710(4) .8132(8) .1579(2) .064(2) Uani d . 1 . C
C20 .3386(5) .2510(8) .4181(2) .067(2) Uani d . 1 . C
C21 .4600(6) .2389(11) .4140(2) .110(2) Uani d . 1 . C
C22 .3023(5) .0983(10) .4573(2) .073(2) Uani d . 1 . C
H1A .4323 .5803 .1263 .083 Uiso calc R 1 . H
H1B .3683 .3962 .1009 .083 Uiso calc R 1 . H
H2A .3744 .7889 .0566 .083(4) Uiso calc R 1 . H
H2B .4113 .5906 .0286 .083(4) Uiso calc R 1 . H
H4A .0915 .5883 .0334 .083(4) Uiso calc R 1 . H
H4B .1384 .7835 .0619 .083(4) Uiso calc R 1 . H
H5A .1723 .3851 .1004 .063(6) Uiso calc R 1 . H
H6A .0038 .5069 .1189 .083(4) Uiso calc R 1 . H
H6B .0564 .6922 .1501 .083(4) Uiso calc R 1 . H
H7A .0145 .4533 .2146 .083(4) Uiso calc R 1 . H
H7B .0758 .2847 .1842 .083(4) Uiso calc R 1 . H
H8A .1743 .6133 .2410 .063(6) Uiso calc R 1 . H
H9A .2790 .3132 .1819 .063(6) Uiso calc R 1 . H
H11A .3893 .6215 .2410 .083(4) Uiso calc R 1 . H
H11B .4435 .4481 .2091 .083(4) Uiso calc R 1 . H
H12A .3929 .2087 .2723 .083(4) Uiso calc R 1 . H
H12B .4536 .3832 .3045 .083(4) Uiso calc R 1 . H
H14A .2007 .1990 .2644 .063(6) Uiso calc R 1 . H
H15A .0413 .2431 .3018 .083(4) Uiso calc R 1 . H
H15B .0722 .4605 .3239 .083(4) Uiso calc R 1 . H
H16A .1244 .0979 .3742 .083(4) Uiso calc R 1 . H
H16B .1367 .3140 .4005 .083(4) Uiso calc R 1 . H
H17A .2915 .0914 .3484 .063(6) Uiso calc R 1 . H
H18A .2311(15) .6128(17) .3613(11) .107(12) Uiso calc R 1 . H
H18B .286(3) .6916(9) .3095(2) .107(12) Uiso calc R 1 . H
H18C .3570(12) .6194(18) .3606(11) .107(12) Uiso calc R 1 . H
H19A .2142(15) .8391(11) .1817(10) .096(12) Uiso calc R 1 . H
H19B .260(2) .8931(8) .1254(2) .096(12) Uiso calc R 1 . H
H19C .3390(9) .8479(13) .1760(11) .096(12) Uiso calc R 1 . H
H20A .3218(5) .3846(8) .4324(2) .063(6) Uiso calc R 1 . H
H21A .4839(7) .352(3) .3936(14) .121(14) Uiso calc R 1 . H
H21B .4779(6) .116(3) .3960(14) .121(14) Uiso calc R 1 . H
H21C .4947(6) .241(6) .4500(2) .121(14) Uiso calc R 1 . H

loop_
_atom_type_symbol
_atom_type_description
_atom_type_scat_dispersion_real
_atom_type_scat_dispersion_imag
_atom_type_scat_source
C C 0.0181 0.0091 'International Tables Vol C Tables 4.2.6.8 and 6.1.1.4'
H H 0.0000 0.0000 'International Tables Vol C Tables 4.2.6.8 and 6.1.1.4'
O O 0.0492 0.0322 'International Tables Vol C Tables 4.2.6.8 and 6.1.1.4'

loop_
_geom_angle_atom_site_label_1
_geom_angle_atom_site_label_2
_geom_angle_atom_site_label_3
_geom_angle
_geom_angle_publ_flag
C22 O3 H3 109.5(3) ?
C2 C1 C10 113.6(4) ?
C3 C2 C1 114.1(5) ?
O1 C3 C4 122.1(6) ?
O1 C3 C2 120.6(6) ?
C4 C3 C2 117.2(5) ?
C3 C4 C5 113.8(5) ?
C6 C5 C4 111.0(5) ?
C6 C5 C10 113.0(4) ?
C4 C5 C10 112.0(4) ?
C5 C6 C7 110.8(5) ?
C8 C7 C6 112.8(5) ?
C7 C8 C14 112.0(4) ?
C7 C8 C9 110.9(4) ?
C14 C8 C9 109.0(4) ?
C11 C9 C8 111.6(4) ?
C11 C9 C10 114.1(4) ?
C8 C9 C10 112.2(4) ?
C19 C10 C1 110.5(4) ?
C19 C10 C5 111.4(4) ?
C1 C10 C5 107.1(4) ?
C19 C10 C9 110.9(4) ?
C1 C10 C9 109.8(4) ?
C5 C10 C9 107.0(4) ?
C9 C11 C12 113.8(4) ?
C13 C12 C11 111.6(4) ?
C12 C13 C18 110.3(4) ?
C12 C13 C14 106.8(4) ?
C18 C13 C14 112.8(5) ?
C12 C13 C17 116.6(5) ?
C18 C13 C17 110.0(4) ?
C14 C13 C17 99.9(4) ?
C15 C14 C8 118.4(5) ?
C15 C14 C13 103.9(4) ?
C8 C14 C13 114.2(4) ?
C14 C15 C16 103.9(5) ?
C15 C16 C17 107.4(4) ?
C16 C17 C20 111.4(4) ?
C16 C17 C13 103.3(5) ?
C20 C17 C13 119.1(4) ?
C22 C20 C21 110.3(5) ?
C22 C20 C17 109.7(4) ?
C21 C20 C17 113.4(4) ?
O2 C22 O3 120.1(6) ?
O2 C22 C20 126.5(6) y
O3 C22 C20 113.4(5) y

loop_
_geom_bond_atom_site_label_1
_geom_bond_atom_site_label_2
_geom_bond_site_symmetry_2
_geom_bond_distance
_geom_bond_publ_flag
O1 C3 . 1.222(5) y
O2 C22 . 1.192(6) y
O3 C22 . 1.297(7) y
O3 H3 . 1.01(5) y
C1 C2 . 1.534(6) ?
C1 C10 . 1.541(6) ?
C2 C3 . 1.495(7) ?
C3 C4 . 1.488(7) ?
C4 C5 . 1.540(6) ?
C5 C6 . 1.510(7) ?
C5 C10 . 1.551(6) ?
C6 C7 . 1.527(7) ?
C7 C8 . 1.519(6) ?
C8 C14 . 1.529(6) ?
C8 C9 . 1.537(6) ?
C9 C11 . 1.532(6) ?
C9 C10 . 1.566(6) ?
C10 C19 . 1.536(7) ?
C11 C12 . 1.542(6) ?
C12 C13 . 1.518(6) ?
C13 C18 . 1.531(7) ?
C13 C14 . 1.535(6) ?
C13 C17 . 1.567(7) ?
C14 C15 . 1.526(6) ?
C15 C16 . 1.536(7) ?
C16 C17 . 1.539(7) ?
C17 C20 . 1.549(6) ?
C20 C22 . 1.485(7) ?
C20 C21 . 1.520(8) ?

loop_
_geom_torsion_atom_site_label_1
_geom_torsion_atom_site_label_2
_geom_torsion_atom_site_label_3
_geom_torsion_atom_site_label_4
_geom_torsion
_geom_torsion_publ_flag
C10 C1 C2 C3 -47.6(7) ?
C1 C2 C3 O1 -145.4(5) ?
C1 C2 C3 C4 38.5(8) ?
O1 C3 C4 C5 143.3(5) ?
C2 C3 C4 C5 -40.7(8) ?
C3 C4 C5 C6 178.8(5) ?
C3 C4 C5 C10 51.5(7) ?
C4 C5 C6 C7 176.3(5) ?
C10 C5 C6 C7 -56.9(6) ?
C5 C6 C7 C8 53.8(7) ?
C6 C7 C8 C14 -175.5(5) ?
C6 C7 C8 C9 -53.4(7) ?
C7 C8 C9 C11 -174.8(5) ?
C14 C8 C9 C11 -51.0(6) ?
C7 C8 C9 C10 55.8(6) ?
C14 C8 C9 C10 179.6(4) ?
C2 C1 C10 C19 -64.5(6) ?
C2 C1 C10 C5 57.0(6) ?
C2 C1 C10 C9 172.9(5) ?
C6 C5 C10 C19 -63.8(5) ?
C4 C5 C10 C19 62.4(6) ?
C6 C5 C10 C1 175.2(5) ?
C4 C5 C10 C1 -58.6(6) ?
C6 C5 C10 C9 57.5(6) ?
C4 C5 C10 C9 -176.3(5) ?
C11 C9 C10 C19 -62.8(5) ?
C8 C9 C10 C19 65.2(5) ?
C11 C9 C10 C1 59.6(5) ?
C8 C9 C10 C1 -172.4(4) ?
C11 C9 C10 C5 175.4(4) ?
C8 C9 C10 C5 -56.5(5) ?
C8 C9 C11 C12 50.6(6) ?
C10 C9 C11 C12 178.9(4) ?
C9 C11 C12 C13 -54.2(6) ?
C11 C12 C13 C18 -66.6(5) ?
C11 C12 C13 C14 56.4(6) ?
C11 C12 C13 C17 167.0(4) ?
C7 C8 C14 C15 -55.0(7) ?
C9 C8 C14 C15 -178.2(5) ?
C7 C8 C14 C13 -178.0(5) ?
C9 C8 C14 C13 58.9(5) ?
C12 C13 C14 C15 168.3(5) ?
C18 C13 C14 C15 -70.3(5) ?
C17 C13 C14 C15 46.5(5) ?
C12 C13 C14 C8 -61.2(6) ?
C18 C13 C14 C8 60.1(6) ?
C17 C13 C14 C8 176.9(4) ?
C8 C14 C15 C16 -163.1(5) ?
C13 C14 C15 C16 -35.1(6) ?
C14 C15 C16 C17 9.4(7) ?
C15 C16 C17 C20 148.0(5) ?
C15 C16 C17 C13 19.0(6) ?
C12 C13 C17 C16 -154.1(5) ?
C18 C13 C17 C16 79.3(5) ?
C14 C13 C17 C16 -39.5(5) ?
C12 C13 C17 C20 81.9(6) ?
C18 C13 C17 C20 -44.7(6) ?
C14 C13 C17 C20 -163.6(5) ?
C16 C17 C20 C22 54.6(6) ?
C13 C17 C20 C22 174.6(5) ?
C16 C17 C20 C21 178.4(6) y
C13 C17 C20 C21 -61.5(7) ?
C21 C20 C22 O2 121.8(7) ?
C17 C20 C22 O2 -112.6(7) y
C21 C20 C22 O3 -59.1(7) ?
C17 C20 C22 O3 66.5(7) ?
H20A C20 C22 O2 4.4(7) y

loop_
_cod_related_entry_id
_cod_related_entry_database
_cod_related_entry_code
1 ChemSpider 21186062
